data_7014062
loop_
_publ_author_name
'Davenport, Adam J.'
'Davies, David L.'
'Fawcett, John'
'Russell, David R.'

_publ_section_title
;
 Arene-ruthenium complexes with salicyloxazolines: diastereoselective
 synthesis, configurational stability and applications as asymmetric
 catalysts for Diels-Alder reactions.
;
_journal_issue 9
_journal_name_full 'Dalton transactions (Cambridge, England : 2003)'
_journal_page_first 1481
_journal_page_last 1492
_journal_paper_doi 10.1039/b400747f
_journal_year 2004
_chemical_formula_sum 'C23 H30 Cl N O2 Ru'
_chemical_formula_weight 489.00
_chemical_name_systematic
;
?
;
_space_group_IT_number 19
_symmetry_cell_setting orthorhombic
_symmetry_space_group_name_Hall 'P 2ac 2ab'
_symmetry_space_group_name_H-M 'P 21 21 21'
_atom_sites_solution_hydrogens geom
_atom_sites_solution_primary direct
_atom_sites_solution_secondary difmap
_audit_creation_method SHELXL-97
_cell_angle_alpha 90.00
_cell_angle_beta 90.00
_cell_angle_gamma 90.00
_cell_formula_units_Z 4
_cell_length_a 6.6660(10)
_cell_length_b 17.697(5)
_cell_length_c 18.595(8)
_cell_measurement_reflns_used 40
_cell_measurement_temperature 190(2)
_cell_measurement_theta_max 12.45
_cell_measurement_theta_min 5.07
_cell_volume 2193.6(12)
_computing_cell_refinement 'Siemens XSCANS'
_computing_data_collection 'Siemens XSCANS'
_computing_data_reduction 'Siemens XSCANS'
_computing_molecular_graphics 'SHELXL-97 (Sheldrick, 1997)'
_computing_publication_material 'SHELXL-97 (Sheldrick, 1997)'
_computing_structure_refinement 'SHELXL-97 (Sheldrick, 1997)'
_computing_structure_solution 'SHELXS-97 (Sheldrick, 1990)'
_diffrn_ambient_temperature 190(2)
_diffrn_measured_fraction_theta_full 0.990
_diffrn_measured_fraction_theta_max 0.990
_diffrn_measurement_device_type 'Bruker P4'
_diffrn_measurement_method 'omega scan'
_diffrn_radiation_monochromator graphite
_diffrn_radiation_source 'fine-focus sealed tube'
_diffrn_radiation_type MoK\a
_diffrn_radiation_wavelength 0.71073
_diffrn_reflns_av_R_equivalents 0.0372
_diffrn_reflns_av_sigmaI/netI 0.0277
_diffrn_reflns_limit_h_max 0
_diffrn_reflns_limit_h_min -7
_diffrn_reflns_limit_k_max 1
_diffrn_reflns_limit_k_min -21
_diffrn_reflns_limit_l_max 1
_diffrn_reflns_limit_l_min -22
_diffrn_reflns_number 2500
_diffrn_reflns_theta_full 25.00
_diffrn_reflns_theta_max 25.00
_diffrn_reflns_theta_min 2.19
_diffrn_standards_decay_% <1
_diffrn_standards_interval_count 100
_diffrn_standards_number 3
_exptl_absorpt_coefficient_mu 0.854
_exptl_absorpt_correction_T_max 0.734
_exptl_absorpt_correction_T_min 0.547
_exptl_absorpt_correction_type empirical
_exptl_absorpt_process_details
;
absorption correction based on 200 psi scan data (XEMP; SHELXTL/PC)
;
_exptl_crystal_colour orange
_exptl_crystal_density_diffrn 1.481
_exptl_crystal_density_method 'not measured'
_exptl_crystal_description needle
_exptl_crystal_F_000 1008
_exptl_crystal_size_max 0.76
_exptl_crystal_size_mid 0.20
_exptl_crystal_size_min 0.12
_refine_diff_density_max 0.668
_refine_diff_density_min -0.834
_refine_diff_density_rms 0.090
_refine_ls_abs_structure_details 'Flack H D (1983), Acta Cryst. A39, 876-881'
_refine_ls_abs_structure_Flack -0.08(5)
_refine_ls_extinction_method none
_refine_ls_goodness_of_fit_ref 1.037
_refine_ls_hydrogen_treatment mixed
_refine_ls_matrix_type full
_refine_ls_number_parameters 259
_refine_ls_number_reflns 2439
_refine_ls_number_restraints 0
_refine_ls_restrained_S_all 1.037
_refine_ls_R_factor_all 0.0383
_refine_ls_R_factor_gt 0.0343
_refine_ls_shift/su_max 0.001
_refine_ls_shift/su_mean 0.000
_refine_ls_structure_factor_coef Fsqd
_refine_ls_weighting_details 'calc w=1/[\s^2^(Fo^2^)+(0.0587P)^2^+1.9984P] where P=(Fo^2^+2Fc^2^)/3'
_refine_ls_weighting_scheme calc
_refine_ls_wR_factor_gt 0.0843
_refine_ls_wR_factor_ref 0.0875
_reflns_number_gt 2293
_reflns_number_total 2439
_reflns_threshold_expression >2sigma(I)
_cod_data_source_file b400747f.txt
_cod_data_source_block 3b
_cod_depositor_comments
;
The following automatic conversions were performed:
'_symmetry_cell_setting' value 'Orthorhombic' changed to 'orthorhombic'
according to '/home/saulius/struct/CIF-dictionaries/cif_core.dic'
dictionary named 'cif_core.dic' version 2.4.1 from 2010-06-29.

Automatic conversion script
Id: cif_fix_enum 1527 2010-12-29 10:47:43Z saulius 
;
_cod_original_sg_symbol_H-M P2(1)2(1)2(1)
_cod_database_code 7014062

loop_
_symmetry_equiv_pos_as_xyz
'x, y, z'
'-x+1/2, -y, z+1/2'
'-x, y+1/2, -z+1/2'
'x+1/2, -y+1/2, -z'

loop_
_atom_site_label
_atom_site_type_symbol
_atom_site_fract_x
_atom_site_fract_y
_atom_site_fract_z
_atom_site_U_iso_or_equiv
_atom_site_adp_type
_atom_site_occupancy
_atom_site_symmetry_multiplicity
_atom_site_calc_flag
_atom_site_refinement_flags
_atom_site_disorder_assembly
_atom_site_disorder_group
Ru1 Ru 0.40645(6) 0.35804(2) 0.85005(2) 0.01744(13) Uani 1 1 d . . .
Cl1 Cl 0.1277(2) 0.28981(8) 0.79853(8) 0.0293(3) Uani 1 1 d . . .
O1 O 0.2235(6) 0.4509(2) 0.83803(19) 0.0259(9) Uani 1 1 d . . .
O2 O 0.5761(6) 0.4493(2) 0.6487(2) 0.0273(8) Uani 1 1 d . . .
N1 N 0.5079(7) 0.3756(2) 0.7431(2) 0.0184(10) Uani 1 1 d . . .
C1 C 0.1824(9) 0.4895(3) 0.7802(3) 0.0207(12) Uani 1 1 d . . .
C2 C 0.0256(9) 0.5433(3) 0.7845(3) 0.0271(13) Uani 1 1 d . . .
H2 H -0.0430 0.5492 0.8277 0.032 Uiso 1 1 calc R . .
C3 C -0.0283(9) 0.5873(3) 0.7261(3) 0.0305(14) Uani 1 1 d . . .
H3 H -0.1333 0.6216 0.7303 0.037 Uiso 1 1 calc R . .
C4 C 0.0738(10) 0.5805(3) 0.6607(3) 0.0337(14) Uani 1 1 d . . .
H4 H 0.0368 0.6097 0.6213 0.040 Uiso 1 1 calc R . .
C5 C 0.2297(9) 0.5301(3) 0.6556(3) 0.0274(12) Uani 1 1 d . . .
H5 H 0.3004 0.5264 0.6127 0.033 Uiso 1 1 calc R . .
C6 C 0.2852(8) 0.4835(3) 0.7142(3) 0.0198(11) Uani 1 1 d . . .
C7 C 0.4558(8) 0.4342(3) 0.7055(3) 0.0193(12) Uani 1 1 d . . .
C8 C 0.6788(8) 0.3380(3) 0.7056(3) 0.0203(12) Uani 1 1 d . . .
H8 H 0.7834 0.3251 0.7406 0.024 Uiso 1 1 calc R . .
C9 C 0.7516(9) 0.4023(3) 0.6573(3) 0.0281(13) Uani 1 1 d . . .
H9A H 0.8600 0.4301 0.6799 0.034 Uiso 1 1 calc R . .
H9B H 0.7974 0.3831 0.6112 0.034 Uiso 1 1 calc R . .
C10 C 0.6152(10) 0.2654(3) 0.6629(3) 0.0304(14) Uani 1 1 d . . .
C11 C 0.5573(11) 0.2027(3) 0.7145(3) 0.0368(16) Uani 1 1 d . . .
H11A H 0.5192 0.1586 0.6876 0.055 Uiso 1 1 calc R . .
H11B H 0.4465 0.2189 0.7436 0.055 Uiso 1 1 calc R . .
H11C H 0.6695 0.1908 0.7448 0.055 Uiso 1 1 calc R . .
C12 C 0.8033(11) 0.2391(4) 0.6208(4) 0.0407(17) Uani 1 1 d . . .
H12A H 0.9165 0.2375 0.6527 0.061 Uiso 1 1 calc R . .
H12B H 0.8299 0.2738 0.5823 0.061 Uiso 1 1 calc R . .
H12C H 0.7799 0.1896 0.6013 0.061 Uiso 1 1 calc R . .
C13 C 0.4428(11) 0.2819(4) 0.6110(4) 0.0438(18) Uani 1 1 d . . .
H13A H 0.4066 0.2364 0.5861 0.066 Uiso 1 1 calc R . .
H13B H 0.4843 0.3195 0.5769 0.066 Uiso 1 1 calc R . .
H13C H 0.3292 0.3002 0.6375 0.066 Uiso 1 1 calc R . .
C14 C 0.4829(9) 0.2592(3) 0.9179(3) 0.0246(12) Uani 1 1 d . . .
C15 C 0.3577(9) 0.3106(3) 0.9567(3) 0.0253(13) Uani 1 1 d . . .
H15 H 0.2400 0.2933 0.9779 0.030 Uiso 1 1 calc R . .
C16 C 0.4106(10) 0.3868(3) 0.9631(3) 0.0237(12) Uani 1 1 d . . .
H16 H 0.3277 0.4189 0.9892 0.028 Uiso 1 1 calc R . .
C17 C 0.5882(9) 0.4170(3) 0.9306(3) 0.0224(11) Uani 1 1 d . . .
C18 C 0.7092(8) 0.3664(3) 0.8917(3) 0.0226(12) Uani 1 1 d . . .
H18 H 0.8238 0.3845 0.8689 0.027 Uiso 1 1 calc R . .
C19 C 0.6613(8) 0.2885(3) 0.8861(3) 0.0214(12) Uani 1 1 d . . .
H19 H 0.7472 0.2562 0.8613 0.026 Uiso 1 1 calc R . .
C20 C 0.4759(11) 0.5501(3) 0.9651(4) 0.0396(17) Uani 1 1 d . . .
H20A H 0.3523 0.5402 0.9403 0.059 Uiso 1 1 calc R . .
H20B H 0.5110 0.6024 0.9596 0.059 Uiso 1 1 calc R . .
H20C H 0.4601 0.5387 1.0152 0.059 Uiso 1 1 calc R . .
C21 C 0.8398(10) 0.5097(4) 0.9747(4) 0.0366(16) Uani 1 1 d . . .
H21A H 0.8211 0.4943 1.0238 0.055 Uiso 1 1 calc R . .
H21B H 0.8814 0.5616 0.9734 0.055 Uiso 1 1 calc R . .
H21C H 0.9409 0.4787 0.9527 0.055 Uiso 1 1 calc R . .
C22 C 0.6416(9) 0.5009(3) 0.9335(3) 0.0253(13) Uani 1 1 d . . .
H22 H 0.6649 0.5178 0.8841 0.030 Uiso 1 1 calc R . .
C23 C 0.4212(10) 0.1783(3) 0.9094(3) 0.0344(14) Uani 1 1 d . . .
H23A H 0.4476 0.1514 0.9533 0.052 Uiso 1 1 calc R . .
H23B H 0.4961 0.1557 0.8709 0.052 Uiso 1 1 calc R . .
H23C H 0.2805 0.1758 0.8987 0.052 Uiso 1 1 calc R . .

loop_
_atom_site_aniso_label
_atom_site_aniso_U_11
_atom_site_aniso_U_22
_atom_site_aniso_U_33
_atom_site_aniso_U_23
_atom_site_aniso_U_13
_atom_site_aniso_U_12
Ru1 0.0181(2) 0.0187(2) 0.0156(2) 0.00272(18) 0.00055(18) 0.0012(2)
Cl1 0.0183(7) 0.0338(7) 0.0357(7) -0.0015(6) -0.0038(6) -0.0017(6)
O1 0.031(2) 0.026(2) 0.0204(19) 0.0082(16) 0.0024(18) 0.0069(18)
O2 0.029(2) 0.0297(19) 0.0233(18) 0.0074(18) 0.012(2) 0.0033(19)
N1 0.017(2) 0.021(2) 0.017(2) -0.0004(18) 0.0021(18) 0.000(2)
C1 0.025(3) 0.017(3) 0.020(3) 0.000(2) -0.003(2) 0.000(2)
C2 0.028(3) 0.025(3) 0.028(3) 0.003(2) 0.004(3) 0.002(3)
C3 0.028(3) 0.021(3) 0.043(3) 0.008(3) 0.001(3) 0.007(2)
C4 0.035(3) 0.029(3) 0.037(3) 0.014(3) -0.004(3) 0.006(3)
C5 0.032(3) 0.026(3) 0.024(3) 0.009(3) -0.004(3) -0.003(3)
C6 0.021(3) 0.014(2) 0.024(3) -0.002(2) -0.003(2) 0.001(2)
C7 0.022(3) 0.019(3) 0.017(2) 0.002(2) 0.000(2) -0.001(2)
C8 0.018(2) 0.025(3) 0.018(3) 0.000(2) 0.001(2) 0.005(2)
C9 0.028(3) 0.026(3) 0.030(3) -0.001(3) 0.008(3) 0.009(2)
C10 0.037(3) 0.028(3) 0.027(3) -0.004(2) 0.001(3) 0.005(3)
C11 0.045(4) 0.025(3) 0.041(3) -0.001(3) 0.005(3) 0.002(3)
C12 0.048(4) 0.038(4) 0.036(3) -0.014(3) 0.012(3) 0.006(3)
C13 0.053(5) 0.033(3) 0.046(4) -0.011(3) -0.021(4) 0.002(4)
C14 0.026(3) 0.026(3) 0.022(3) 0.008(2) -0.004(2) 0.000(3)
C15 0.024(3) 0.032(3) 0.020(3) 0.010(2) 0.001(2) 0.001(2)
C16 0.028(3) 0.031(3) 0.012(2) 0.006(2) 0.002(3) 0.006(3)
C17 0.025(3) 0.027(3) 0.015(2) 0.003(2) -0.005(3) 0.004(3)
C18 0.022(3) 0.030(3) 0.016(2) 0.001(2) -0.006(2) 0.003(3)
C19 0.023(3) 0.026(3) 0.015(3) -0.001(2) -0.004(2) 0.012(2)
C20 0.052(4) 0.019(3) 0.048(4) -0.009(3) 0.004(3) 0.000(3)
C21 0.046(4) 0.030(3) 0.034(3) -0.003(3) -0.008(3) -0.006(3)
C22 0.035(3) 0.020(3) 0.021(3) 0.001(2) 0.001(2) -0.004(3)
C23 0.040(3) 0.024(3) 0.040(3) 0.005(3) -0.003(3) -0.004(3)

loop_
_atom_type_symbol
_atom_type_description
_atom_type_scat_dispersion_real
_atom_type_scat_dispersion_imag
_atom_type_scat_source
C C 0.0033 0.0016 'International Tables Vol C Tables 4.2.6.8 and 6.1.1.4'
H H 0.0000 0.0000 'International Tables Vol C Tables 4.2.6.8 and 6.1.1.4'
N N 0.0061 0.0033 'International Tables Vol C Tables 4.2.6.8 and 6.1.1.4'
O O 0.0106 0.0060 'International Tables Vol C Tables 4.2.6.8 and 6.1.1.4'
Cl Cl 0.1484 0.1585 'International Tables Vol C Tables 4.2.6.8 and 6.1.1.4'
Ru Ru -1.2594 0.8363 'International Tables Vol C Tables 4.2.6.8 and 6.1.1.4'

loop_
_geom_angle_atom_site_label_1
_geom_angle_atom_site_label_2
_geom_angle_atom_site_label_3
_geom_angle
_geom_angle_site_symmetry_1
_geom_angle_site_symmetry_3
_geom_angle_publ_flag
O1 Ru1 N1 88.30(15) . . ?
O1 Ru1 C16 85.72(19) . . ?
N1 Ru1 C16 150.7(2) . . ?
O1 Ru1 C18 122.44(19) . . ?
N1 Ru1 C18 91.60(19) . . ?
C16 Ru1 C18 68.0(2) . . ?
O1 Ru1 C15 108.54(18) . . ?
N1 Ru1 C15 163.09(18) . . ?
C16 Ru1 C15 37.6(2) . . ?
C18 Ru1 C15 80.8(2) . . ?
O1 Ru1 C17 91.25(18) . . ?
N1 Ru1 C17 113.3(2) . . ?
C16 Ru1 C17 38.4(2) . . ?
C18 Ru1 C17 37.7(2) . . ?
C15 Ru1 C17 69.1(2) . . ?
O1 Ru1 C19 159.42(18) . . ?
N1 Ru1 C19 96.93(19) . . ?
C16 Ru1 C19 80.0(2) . . ?
C18 Ru1 C19 37.9(2) . . ?
C15 Ru1 C19 67.9(2) . . ?
C17 Ru1 C19 68.4(2) . . ?
O1 Ru1 C14 145.90(19) . . ?
N1 Ru1 C14 125.13(19) . . ?
C16 Ru1 C14 68.2(2) . . ?
C18 Ru1 C14 68.7(2) . . ?
C15 Ru1 C14 38.0(2) . . ?
C17 Ru1 C14 81.9(2) . . ?
C19 Ru1 C14 37.7(2) . . ?
O1 Ru1 Cl1 84.26(12) . . ?
N1 Ru1 Cl1 86.93(13) . . ?
C16 Ru1 Cl1 120.87(17) . . ?
C18 Ru1 Cl1 153.23(16) . . ?
C15 Ru1 Cl1 93.08(16) . . ?
C17 Ru1 Cl1 159.24(16) . . ?
C19 Ru1 Cl1 115.80(16) . . ?
C14 Ru1 Cl1 90.48(16) . . ?
C1 O1 Ru1 129.3(3) . . ?
C7 O2 C9 106.3(4) . . ?
C7 N1 C8 108.0(4) . . ?
C7 N1 Ru1 122.4(4) . . ?
C8 N1 Ru1 128.0(3) . . ?
O1 C1 C6 125.2(5) . . ?
O1 C1 C2 117.5(5) . . ?
C6 C1 C2 117.3(5) . . ?
C3 C2 C1 121.7(5) . . ?
C2 C3 C4 120.5(5) . . ?
C5 C4 C3 118.9(5) . . ?
C4 C5 C6 121.6(6) . . ?
C1 C6 C5 120.0(5) . . ?
C1 C6 C7 121.7(5) . . ?
C5 C6 C7 118.2(5) . . ?
N1 C7 O2 114.8(5) . . ?
N1 C7 C6 129.4(5) . . ?
O2 C7 C6 115.8(4) . . ?
N1 C8 C9 100.6(4) . . ?
N1 C8 C10 113.3(5) . . ?
C9 C8 C10 113.4(5) . . ?
O2 C9 C8 103.7(4) . . ?
C11 C10 C13 110.4(6) . . ?
C11 C10 C12 107.8(5) . . ?
C13 C10 C12 110.3(5) . . ?
C11 C10 C8 110.3(5) . . ?
C13 C10 C8 111.5(5) . . ?
C12 C10 C8 106.5(5) . . ?
C19 C14 C15 117.7(5) . . ?
C19 C14 C23 122.2(5) . . ?
C15 C14 C23 120.1(5) . . ?
C19 C14 Ru1 70.6(3) . . ?
C15 C14 Ru1 69.6(3) . . ?
C23 C14 Ru1 129.1(4) . . ?
C16 C15 C14 120.6(5) . . ?
C16 C15 Ru1 70.6(3) . . ?
C14 C15 Ru1 72.5(3) . . ?
C15 C16 C17 122.2(5) . . ?
C15 C16 Ru1 71.8(3) . . ?
C17 C16 Ru1 71.9(3) . . ?
C18 C17 C16 116.9(5) . . ?
C18 C17 C22 120.2(5) . . ?
C16 C17 C22 122.7(5) . . ?
C18 C17 Ru1 70.2(3) . . ?
C16 C17 Ru1 69.7(3) . . ?
C22 C17 Ru1 128.0(4) . . ?
C17 C18 C19 121.9(5) . . ?
C17 C18 Ru1 72.1(3) . . ?
C19 C18 Ru1 72.4(3) . . ?
C18 C19 C14 120.7(5) . . ?
C18 C19 Ru1 69.7(3) . . ?
C14 C19 Ru1 71.7(3) . . ?
C20 C22 C17 113.6(5) . . ?
C20 C22 C21 111.9(5) . . ?
C17 C22 C21 108.5(5) . . ?

loop_
_geom_bond_atom_site_label_1
_geom_bond_atom_site_label_2
_geom_bond_distance
_geom_bond_site_symmetry_2
_geom_bond_publ_flag
Ru1 O1 2.058(4) . ?
Ru1 N1 2.124(4) . ?
Ru1 C16 2.162(5) . ?
Ru1 C18 2.166(5) . ?
Ru1 C15 2.178(5) . ?
Ru1 C17 2.191(5) . ?
Ru1 C19 2.202(5) . ?
Ru1 C14 2.216(6) . ?
Ru1 Cl1 2.4145(15) . ?
O1 C1 1.303(7) . ?
O2 C7 1.353(6) . ?
O2 C9 1.444(7) . ?
N1 C7 1.298(7) . ?
N1 C8 1.492(7) . ?
C1 C6 1.410(8) . ?
C1 C2 1.415(8) . ?
C2 C3 1.384(8) . ?
C3 C4 1.399(9) . ?
C4 C5 1.373(8) . ?
C5 C6 1.414(8) . ?
C6 C7 1.443(7) . ?
C8 C9 1.530(8) . ?
C8 C10 1.569(7) . ?
C10 C11 1.517(8) . ?
C10 C13 1.528(9) . ?
C10 C12 1.550(9) . ?
C14 C19 1.426(8) . ?
C14 C15 1.430(8) . ?
C14 C23 1.498(8) . ?
C15 C16 1.398(8) . ?
C16 C17 1.432(8) . ?
C17 C18 1.406(8) . ?
C17 C22 1.527(7) . ?
C18 C19 1.418(8) . ?
C20 C22 1.524(9) . ?
C21 C22 1.535(8) . ?
